data_2209047
loop_
_publ_author_name
'Zhang, You-Ming'
'Cao, Cheng'
'Lin, Qi'
'Wei, Tai-Bao'

_publ_section_title
;
 <i>N</i>,<i>N</i>'-Bis[(4-chloroanilino)thiocarbonyl]isophthalamide
 dimethylformamide solvate
;
_journal_coeditor_code XU2013
_journal_issue 5
_journal_name_full 'Acta Crystallographica Section E'
_journal_page_first o1791
_journal_page_last o1792
_journal_paper_doi 10.1107/S1600536806011664
_journal_volume 62
_journal_year 2006
_chemical_formula_iupac 'C22 H16 Cl2 N4 O2 S2, C3 H7 N O'
_chemical_formula_moiety 'C22 H16 Cl2 N4 O2 S2, C3 H7 N O'
_chemical_formula_sum 'C25 H23 Cl2 N5 O3 S2'
_chemical_formula_weight 576.50
_chemical_name_systematic
;N,N'-Bis[(4-chloroanilino)thiocarbonyl]isophthalamide dimethylformamide
 solvate
;
_space_group_IT_number 14
_symmetry_cell_setting monoclinic
_symmetry_space_group_name_Hall '-P 2ybc'
_symmetry_space_group_name_H-M 'P 1 21/c 1'
_atom_sites_solution_hydrogens geom
_atom_sites_solution_primary direct
_atom_sites_solution_secondary difmap
_audit_creation_method SHELXL-97
_cell_angle_alpha 90.00
_cell_angle_beta 99.25(2)
_cell_angle_gamma 90.00
_cell_formula_units_Z 4
_cell_length_a 14.703(3)
_cell_length_b 8.4790(10)
_cell_length_c 21.223(4)
_cell_measurement_reflns_used 29
_cell_measurement_temperature 289(2)
_cell_measurement_theta_max 14.0
_cell_measurement_theta_min 3.9
_cell_volume 2611.4(8)
_computing_cell_refinement XSCANS
_computing_data_collection 'XSCANS (Siemens, 1994)'
_computing_data_reduction 'SHELXTL (Bruker, 2001)'
_computing_molecular_graphics SHELXTL
_computing_publication_material SHELXTL
_computing_structure_refinement 'SHELXL97 (Sheldrick, 1997)'
_computing_structure_solution 'SHELXS97 (Sheldrick, 1997)'
_diffrn_ambient_temperature 289(2)
_diffrn_measured_fraction_theta_full 1.00
_diffrn_measured_fraction_theta_max 1.00
_diffrn_measurement_device_type 'Siemens P4'
_diffrn_measurement_method \w
_diffrn_radiation_monochromator graphite
_diffrn_radiation_source 'normal-focus sealed tube'
_diffrn_radiation_type MoK\a
_diffrn_radiation_wavelength 0.71073
_diffrn_reflns_av_R_equivalents 0.015
_diffrn_reflns_av_sigmaI/netI 0.043
_diffrn_reflns_limit_h_max 18
_diffrn_reflns_limit_h_min 0
_diffrn_reflns_limit_k_max 10
_diffrn_reflns_limit_k_min 0
_diffrn_reflns_limit_l_max 25
_diffrn_reflns_limit_l_min -26
_diffrn_reflns_number 5911
_diffrn_reflns_theta_full 26.0
_diffrn_reflns_theta_max 26.0
_diffrn_reflns_theta_min 1.4
_diffrn_standards_decay_% 6.35
_diffrn_standards_interval_count 97
_diffrn_standards_number 3
_exptl_absorpt_coefficient_mu 0.447
_exptl_absorpt_correction_type none
_exptl_crystal_colour colorless
_exptl_crystal_density_diffrn 1.466
_exptl_crystal_density_method 'not measured'
_exptl_crystal_description block
_exptl_crystal_F_000 1192
_exptl_crystal_size_max 0.48
_exptl_crystal_size_mid 0.44
_exptl_crystal_size_min 0.34
_refine_diff_density_max 0.20
_refine_diff_density_min -0.22
_refine_ls_extinction_coef 0.0060(5)
_refine_ls_extinction_expression Fc^*^=kFc[1+0.001xFc^2^\l^3^/sin(2\q)]^-1/4^
_refine_ls_extinction_method SHELXL97
_refine_ls_goodness_of_fit_ref 0.968
_refine_ls_hydrogen_treatment mixed
_refine_ls_matrix_type full
_refine_ls_number_parameters 353
_refine_ls_number_reflns 5133
_refine_ls_number_restraints 4
_refine_ls_restrained_S_all 0.968
_refine_ls_R_factor_all 0.060
_refine_ls_R_factor_gt 0.036
_refine_ls_shift/su_max 0.001
_refine_ls_shift/su_mean 0.000
_refine_ls_structure_factor_coef Fsqd
_refine_ls_weighting_details 'calc w=1/[\s^2^(Fo^2^)+(0.0426P)^2^] where P=(Fo^2^+2Fc^2^)/3'
_refine_ls_weighting_scheme calc
_refine_ls_wR_factor_gt 0.083
_refine_ls_wR_factor_ref 0.088
_reflns_number_gt 3480
_reflns_number_total 5133
_reflns_threshold_expression I>2\s(I)
_cod_data_source_file xu2013.cif
_cod_data_source_block I
_cod_depositor_comments
;
The following automatic conversions were performed:
'_symmetry_cell_setting' value 'Monoclinic' changed to 'monoclinic'
according to '/home/saulius/struct/CIF-dictionaries/cif_core.dic'
dictionary named 'cif_core.dic' version 2.4.1 from 2010-06-29.

Automatic conversion script
Id: cif_fix_enum 1527 2010-12-29 10:47:43Z saulius 

The following automatic conversions were performed:

'_symmetry_cell_setting' value 'Monoclinic' changed to 'monoclinic'
according to /home/saulius/struct/CIF-dictionaries/cif_core.dic
dictionary named 'cif_core.dic' version 2.4.1 from 2010-06-29.

Automatic conversion script
Id: cif_fix_values 1715 2011-07-08 13:25:40Z adriana 
;
_cod_original_sg_symbol_H-M 'P 21/c'
_cod_database_code 2209047

loop_
_symmetry_equiv_pos_as_xyz
'x, y, z'
'-x, y+1/2, -z+1/2'
'-x, -y, -z'
'x, -y-1/2, z-1/2'

loop_
_atom_site_type_symbol
_atom_site_label
_atom_site_fract_x
_atom_site_fract_y
_atom_site_fract_z
_atom_site_U_iso_or_equiv
_atom_site_adp_type
_atom_site_calc_flag
_atom_site_refinement_flags
_atom_site_occupancy
Cl Cl1 1.18465(4) 0.92520(8) 0.59524(3) 0.05650(19) Uani d . 1
Cl Cl2 -0.12768(4) 0.23655(9) 0.73115(3) 0.0655(2) Uani d . 1
S S1 0.75306(4) 0.68526(9) 0.64358(3) 0.05198(19) Uani d . 1
S S2 0.32065(4) 0.53547(9) 0.71124(3) 0.05084(19) Uani d . 1
O O1 0.63982(10) 0.8399(2) 0.44179(7) 0.0629(5) Uani d . 1
O O2 0.20390(9) 0.5765(2) 0.50030(6) 0.0455(4) Uani d . 1
O O3 0.50664(10) 0.7138(2) 0.64092(7) 0.0530(4) Uani d . 1
N N1 0.78318(11) 0.8117(2) 0.53348(8) 0.0383(5) Uani d D 1
N N2 0.63281(11) 0.7476(2) 0.54148(8) 0.0368(4) Uani d D 1
N N3 0.31539(11) 0.5917(2) 0.58846(8) 0.0361(4) Uani d D 1
N N4 0.18218(11) 0.4852(2) 0.61446(8) 0.0405(5) Uani d D 1
N N5 0.57773(12) 0.5612(2) 0.72202(8) 0.0425(5) Uani d . 1
C C1 0.93633(13) 0.7912(3) 0.50802(9) 0.0349(5) Uani d . 1
H H1 0.9108 0.7456 0.4694 0.042 Uiso calc R 1
C C2 1.03061(13) 0.8168(3) 0.52152(10) 0.0383(5) Uani d . 1
H H2 1.0687 0.7876 0.4925 0.046 Uiso calc R 1
C C3 1.06661(13) 0.8860(3) 0.57855(10) 0.0382(5) Uani d . 1
C C4 1.01173(14) 0.9305(3) 0.62207(10) 0.0449(6) Uani d . 1
H H4 1.0376 0.9772 0.6604 0.054 Uiso calc R 1
C C5 0.91767(14) 0.9053(3) 0.60831(10) 0.0426(6) Uani d . 1
H H5 0.8798 0.9367 0.6371 0.051 Uiso calc R 1
C C6 0.87999(13) 0.8330(3) 0.55145(9) 0.0343(5) Uani d . 1
C C7 0.72575(13) 0.7518(3) 0.56976(9) 0.0350(5) Uani d . 1
C C8 0.59422(14) 0.7956(3) 0.48162(10) 0.0402(5) Uani d . 1
C C9 0.49105(13) 0.7917(3) 0.46714(9) 0.0323(5) Uani d . 1
C C10 0.44824(14) 0.8840(3) 0.41691(9) 0.0393(5) Uani d . 1
H H10 0.4834 0.9456 0.3937 0.047 Uiso calc R 1
C C11 0.35283(14) 0.8840(3) 0.40137(10) 0.0414(5) Uani d . 1
H H11 0.3242 0.9440 0.3672 0.050 Uiso calc R 1
C C12 0.30055(14) 0.7954(3) 0.43644(10) 0.0391(5) Uani d . 1
H H12 0.2367 0.7959 0.4258 0.047 Uiso calc R 1
C C13 0.34249(13) 0.7055(3) 0.48749(9) 0.0325(5) Uani d . 1
C C14 0.43806(13) 0.7014(3) 0.50205(9) 0.0335(5) Uani d . 1
H H14 0.4666 0.6382 0.5352 0.040 Uiso calc R 1
C C15 0.28174(13) 0.6173(3) 0.52550(9) 0.0350(5) Uani d . 1
C C16 0.26808(13) 0.5329(3) 0.63630(9) 0.0352(5) Uani d . 1
C C17 0.11228(13) 0.4279(3) 0.64726(9) 0.0339(5) Uani d . 1
C C18 0.02238(14) 0.4613(3) 0.61952(10) 0.0413(6) Uani d . 1
H H18 0.0117 0.5232 0.5829 0.050 Uiso calc R 1
C C19 -0.05127(14) 0.4043(3) 0.64535(10) 0.0421(6) Uani d . 1
H H19 -0.1113 0.4276 0.6265 0.050 Uiso calc R 1
C C20 -0.03484(14) 0.3126(3) 0.69931(10) 0.0402(5) Uani d . 1
C C21 0.05404(15) 0.2781(3) 0.72745(10) 0.0456(6) Uani d . 1
H H21 0.0644 0.2159 0.7640 0.055 Uiso calc R 1
C C22 0.12784(14) 0.3358(3) 0.70151(10) 0.0417(6) Uani d . 1
H H22 0.1878 0.3127 0.7206 0.050 Uiso calc R 1
C C23 0.54634(14) 0.6952(3) 0.69648(10) 0.0445(6) Uani d . 1
H H23 0.5546 0.7843 0.7224 0.053 Uiso calc R 1
C C24 0.57123(19) 0.4215(3) 0.68313(12) 0.0671(8) Uani d . 1
H H24A 0.5093 0.4102 0.6610 0.081 Uiso calc R 1
H H24B 0.5874 0.3310 0.7098 0.081 Uiso calc R 1
H H24C 0.6127 0.4301 0.6527 0.081 Uiso calc R 1
C C25 0.63067(19) 0.5539(4) 0.78586(11) 0.0760(9) Uani d . 1
H H25A 0.6929 0.5236 0.7834 0.091 Uiso calc R 1
H H25B 0.6036 0.4777 0.8107 0.091 Uiso calc R 1
H H25C 0.6306 0.6556 0.8057 0.091 Uiso calc R 1
H H1N 0.7585(13) 0.830(2) 0.4949(5) 0.041(6) Uiso d D 1
H H2N 0.5962(11) 0.728(2) 0.5678(7) 0.033(6) Uiso d D 1
H H3N 0.3669(9) 0.635(2) 0.6034(9) 0.039(6) Uiso d D 1
H H4N 0.1639(13) 0.505(3) 0.5751(5) 0.046(7) Uiso d D 1

loop_
_atom_site_aniso_label
_atom_site_aniso_U_11
_atom_site_aniso_U_22
_atom_site_aniso_U_33
_atom_site_aniso_U_12
_atom_site_aniso_U_13
_atom_site_aniso_U_23
Cl1 0.0247(3) 0.0714(5) 0.0698(4) -0.0062(3) -0.0034(3) 0.0021(3)
Cl2 0.0470(4) 0.0959(6) 0.0566(4) -0.0220(4) 0.0173(3) 0.0107(4)
S1 0.0294(3) 0.0834(5) 0.0417(3) -0.0018(3) 0.0014(2) 0.0162(3)
S2 0.0358(3) 0.0801(5) 0.0345(3) -0.0085(3) -0.0007(2) 0.0047(3)
O1 0.0328(8) 0.1187(17) 0.0371(9) -0.0163(10) 0.0051(7) 0.0181(10)
O2 0.0279(7) 0.0728(12) 0.0340(8) -0.0125(8) 0.0000(6) 0.0014(8)
O3 0.0390(9) 0.0791(13) 0.0381(8) -0.0038(9) -0.0022(7) 0.0074(9)
N1 0.0218(9) 0.0599(13) 0.0323(10) -0.0049(9) 0.0021(7) 0.0031(10)
N2 0.0204(8) 0.0573(13) 0.0330(9) -0.0048(8) 0.0057(7) 0.0034(9)
N3 0.0219(9) 0.0515(12) 0.0342(9) -0.0055(9) 0.0024(7) 0.0015(9)
N4 0.0300(9) 0.0604(13) 0.0302(10) -0.0092(9) 0.0019(8) 0.0067(10)
N5 0.0370(10) 0.0571(14) 0.0335(9) -0.0016(10) 0.0058(8) -0.0009(10)
C1 0.0280(10) 0.0418(14) 0.0343(11) -0.0032(10) 0.0028(9) -0.0015(10)
C2 0.0289(10) 0.0450(14) 0.0422(12) -0.0001(10) 0.0093(9) 0.0020(11)
C3 0.0227(10) 0.0441(14) 0.0459(12) -0.0016(10) -0.0003(9) 0.0075(11)
C4 0.0375(12) 0.0569(16) 0.0374(12) -0.0085(12) -0.0026(10) -0.0049(11)
C5 0.0333(11) 0.0575(16) 0.0380(12) -0.0065(11) 0.0085(9) -0.0081(11)
C6 0.0246(10) 0.0420(14) 0.0360(11) -0.0023(10) 0.0042(9) 0.0019(10)
C7 0.0263(10) 0.0414(13) 0.0370(11) -0.0013(10) 0.0044(9) -0.0033(10)
C8 0.0312(11) 0.0564(16) 0.0326(11) -0.0071(11) 0.0032(9) 0.0003(11)
C9 0.0255(10) 0.0431(13) 0.0279(10) -0.0022(10) 0.0025(8) -0.0033(10)
C10 0.0375(12) 0.0475(14) 0.0334(11) -0.0041(11) 0.0075(9) 0.0016(11)
C11 0.0389(12) 0.0488(15) 0.0355(11) 0.0049(11) 0.0028(10) 0.0069(11)
C12 0.0266(10) 0.0524(15) 0.0367(11) 0.0036(10) 0.0003(9) 0.0007(11)
C13 0.0256(10) 0.0410(13) 0.0304(10) -0.0019(10) 0.0030(8) -0.0037(10)
C14 0.0295(10) 0.0434(14) 0.0266(10) -0.0004(10) 0.0012(8) 0.0015(10)
C15 0.0264(10) 0.0437(14) 0.0342(11) 0.0009(10) 0.0029(9) -0.0027(10)
C16 0.0274(10) 0.0405(13) 0.0374(11) 0.0007(10) 0.0038(9) -0.0009(10)
C17 0.0294(10) 0.0419(13) 0.0305(10) -0.0037(10) 0.0052(8) -0.0018(10)
C18 0.0358(12) 0.0497(15) 0.0368(12) -0.0025(11) 0.0008(9) 0.0104(11)
C19 0.0283(11) 0.0544(16) 0.0428(12) -0.0003(11) 0.0037(9) 0.0021(11)
C20 0.0338(11) 0.0488(15) 0.0397(12) -0.0085(11) 0.0105(9) -0.0034(11)
C21 0.0460(13) 0.0543(16) 0.0354(11) -0.0063(12) 0.0036(10) 0.0124(11)
C22 0.0331(11) 0.0510(15) 0.0391(12) -0.0024(11) -0.0002(9) 0.0073(11)
C23 0.0330(12) 0.0635(18) 0.0376(12) -0.0042(12) 0.0077(10) -0.0096(12)
C24 0.086(2) 0.0552(18) 0.0652(17) -0.0051(16) 0.0265(15) -0.0024(15)
C25 0.0751(19) 0.100(2) 0.0452(15) -0.0072(19) -0.0136(13) 0.0158(16)

loop_
_atom_type_symbol
_atom_type_description
_atom_type_scat_dispersion_real
_atom_type_scat_dispersion_imag
_atom_type_scat_source
C C 0.0033 0.0016 'International Tables Vol C Tables 4.2.6.8 and 6.1.1.4'
H H 0.0000 0.0000 'International Tables Vol C Tables 4.2.6.8 and 6.1.1.4'
N N 0.0061 0.0033 'International Tables Vol C Tables 4.2.6.8 and 6.1.1.4'
O O 0.0106 0.0060 'International Tables Vol C Tables 4.2.6.8 and 6.1.1.4'
S S 0.1246 0.1234 'International Tables Vol C Tables 4.2.6.8 and 6.1.1.4'
Cl Cl 0.1484 0.1585 'International Tables Vol C Tables 4.2.6.8 and 6.1.1.4'

loop_
_geom_angle_atom_site_label_1
_geom_angle_atom_site_label_2
_geom_angle_atom_site_label_3
_geom_angle
C7 N1 C6 126.36(17)
C7 N1 H1N 114.3(14)
C6 N1 H1N 119.1(14)
C8 N2 C7 128.35(18)
C8 N2 H2N 117.1(13)
C7 N2 H2N 113.5(13)
C15 N3 C16 128.13(17)
C15 N3 H3N 117.1(14)
C16 N3 H3N 113.2(13)
C16 N4 C17 130.79(17)
C16 N4 H4N 114.3(14)
C17 N4 H4N 114.3(14)
C23 N5 C24 119.37(19)
C23 N5 C25 121.6(2)
C24 N5 C25 118.5(2)
C6 C1 C2 120.58(19)
C6 C1 H1 119.7
C2 C1 H1 119.7
C3 C2 C1 118.70(19)
C3 C2 H2 120.7
C1 C2 H2 120.7
C2 C3 C4 121.70(18)
C2 C3 Cl1 119.34(17)
C4 C3 Cl1 118.91(17)
C3 C4 C5 119.4(2)
C3 C4 H4 120.3
C5 C4 H4 120.3
C4 C5 C6 119.9(2)
C4 C5 H5 120.1
C6 C5 H5 120.1
C1 C6 C5 119.71(18)
C1 C6 N1 117.99(18)
C5 C6 N1 122.09(18)
N1 C7 N2 115.30(18)
N1 C7 S1 126.75(15)
N2 C7 S1 117.94(15)
O1 C8 N2 122.91(18)
O1 C8 C9 121.05(18)
N2 C8 C9 116.04(18)
C14 C9 C10 119.75(18)
C14 C9 C8 122.64(18)
C10 C9 C8 117.61(18)
C11 C10 C9 119.9(2)
C11 C10 H10 120.1
C9 C10 H10 120.1
C12 C11 C10 120.2(2)
C12 C11 H11 119.9
C10 C11 H11 119.9
C11 C12 C13 120.41(19)
C11 C12 H12 119.8
C13 C12 H12 119.8
C12 C13 C14 119.62(19)
C12 C13 C15 117.86(17)
C14 C13 C15 122.51(18)
C9 C14 C13 120.13(19)
C9 C14 H14 119.9
C13 C14 H14 119.9
O2 C15 N3 123.04(19)
O2 C15 C13 119.96(18)
N3 C15 C13 116.95(17)
N4 C16 N3 113.90(17)
N4 C16 S2 127.41(16)
N3 C16 S2 118.65(14)
C22 C17 C18 119.26(19)
C22 C17 N4 124.63(18)
C18 C17 N4 116.00(18)
C19 C18 C17 121.1(2)
C19 C18 H18 119.5
C17 C18 H18 119.5
C20 C19 C18 119.1(2)
C20 C19 H19 120.4
C18 C19 H19 120.4
C19 C20 C21 120.6(2)
C19 C20 Cl2 119.31(16)
C21 C20 Cl2 120.09(17)
C20 C21 C22 120.2(2)
C20 C21 H21 119.9
C22 C21 H21 119.9
C17 C22 C21 119.8(2)
C17 C22 H22 120.1
C21 C22 H22 120.1
O3 C23 N5 125.8(2)
O3 C23 H23 117.1
N5 C23 H23 117.1
N5 C24 H24A 109.5
N5 C24 H24B 109.5
H24A C24 H24B 109.5
N5 C24 H24C 109.5
H24A C24 H24C 109.5
H24B C24 H24C 109.5
N5 C25 H25A 109.5
N5 C25 H25B 109.5
H25A C25 H25B 109.5
N5 C25 H25C 109.5
H25A C25 H25C 109.5
H25B C25 H25C 109.5

loop_
_geom_bond_atom_site_label_1
_geom_bond_atom_site_label_2
_geom_bond_distance
Cl1 C3 1.746(2)
Cl2 C20 1.741(2)
S1 C7 1.653(2)
S2 C16 1.653(2)
O1 C8 1.220(2)
O2 C15 1.232(2)
O3 C23 1.239(2)
N1 C7 1.331(3)
N1 C6 1.425(2)
N1 H1N 0.855(9)
N2 C8 1.368(3)
N2 C7 1.402(2)
N2 H2N 0.853(9)
N3 C15 1.366(2)
N3 C16 1.411(3)
N3 H3N 0.854(9)
N4 C16 1.336(2)
N4 C17 1.417(2)
N4 H4N 0.853(9)
N5 C23 1.310(3)
N5 C24 1.438(3)
N5 C25 1.451(3)
C1 C6 1.381(3)
C1 C2 1.387(3)
C1 H1 0.9300
C2 C3 1.372(3)
C2 H2 0.9300
C3 C4 1.373(3)
C4 C5 1.383(3)
C4 H4 0.9300
C5 C6 1.387(3)
C5 H5 0.9300
C8 C9 1.499(3)
C9 C14 1.388(3)
C9 C10 1.389(3)
C10 C11 1.389(3)
C10 H10 0.9300
C11 C12 1.376(3)
C11 H11 0.9300
C12 C13 1.386(3)
C12 H12 0.9300
C13 C14 1.390(3)
C13 C15 1.496(3)
C14 H14 0.9300
C17 C22 1.379(3)
C17 C18 1.387(3)
C18 C19 1.377(3)
C18 H18 0.9300
C19 C20 1.373(3)
C19 H19 0.9300
C20 C21 1.378(3)
C21 C22 1.383(3)
C21 H21 0.9300
C22 H22 0.9300
C23 H23 0.9300
C24 H24A 0.9600
C24 H24B 0.9600
C24 H24C 0.9600
C25 H25A 0.9600
C25 H25B 0.9600
C25 H25C 0.9600

loop_
_geom_hbond_atom_site_label_D
_geom_hbond_atom_site_label_H
_geom_hbond_atom_site_label_A
_geom_hbond_distance_DH
_geom_hbond_distance_HA
_geom_hbond_distance_DA
_geom_hbond_angle_DHA
N1 H1N O1 0.855(9) 1.921(15) 2.640(2) 140.9(18)
N2 H2N O3 0.853(9) 2.193(10) 3.039(2) 171.4(19)
N3 H3N O3 0.854(9) 2.187(10) 3.035(2) 172(2)
N4 H4N O2 0.853(9) 1.878(14) 2.612(2) 143.1(19)

loop_
_geom_torsion_atom_site_label_1
_geom_torsion_atom_site_label_2
_geom_torsion_atom_site_label_3
_geom_torsion_atom_site_label_4
_geom_torsion
C6 C1 C2 C3 -0.7(3)
C1 C2 C3 C4 -0.2(3)
C1 C2 C3 Cl1 -177.86(17)
C2 C3 C4 C5 0.0(4)
Cl1 C3 C4 C5 177.66(18)
C3 C4 C5 C6 1.1(4)
C2 C1 C6 C5 1.8(3)
C2 C1 C6 N1 176.7(2)
C4 C5 C6 C1 -2.0(3)
C4 C5 C6 N1 -176.7(2)
C7 N1 C6 C1 136.3(2)
C7 N1 C6 C5 -48.9(3)
C6 N1 C7 N2 178.2(2)
C6 N1 C7 S1 -1.2(3)
C8 N2 C7 N1 0.6(3)
C8 N2 C7 S1 180.00(19)
C7 N2 C8 O1 5.9(4)
C7 N2 C8 C9 -174.0(2)
O1 C8 C9 C14 160.4(2)
N2 C8 C9 C14 -19.8(3)
O1 C8 C9 C10 -20.2(3)
N2 C8 C9 C10 159.7(2)
C14 C9 C10 C11 -0.8(3)
C8 C9 C10 C11 179.7(2)
C9 C10 C11 C12 1.4(3)
C10 C11 C12 C13 0.0(3)
C11 C12 C13 C14 -1.9(3)
C11 C12 C13 C15 177.4(2)
C10 C9 C14 C13 -1.1(3)
C8 C9 C14 C13 178.3(2)
C12 C13 C14 C9 2.4(3)
C15 C13 C14 C9 -176.82(19)
C16 N3 C15 O2 -7.1(4)
C16 N3 C15 C13 170.1(2)
C12 C13 C15 O2 26.8(3)
C14 C13 C15 O2 -154.0(2)
C12 C13 C15 N3 -150.6(2)
C14 C13 C15 N3 28.7(3)
C17 N4 C16 N3 -176.3(2)
C17 N4 C16 S2 1.4(4)
C15 N3 C16 N4 6.1(3)
C15 N3 C16 S2 -171.77(18)
C16 N4 C17 C22 -35.0(4)
C16 N4 C17 C18 148.8(2)
C22 C17 C18 C19 0.1(3)
N4 C17 C18 C19 176.5(2)
C17 C18 C19 C20 -0.2(4)
C18 C19 C20 C21 0.2(4)
C18 C19 C20 Cl2 -178.57(18)
C19 C20 C21 C22 0.0(4)
Cl2 C20 C21 C22 178.72(18)
C18 C17 C22 C21 0.1(3)
N4 C17 C22 C21 -176.0(2)
C20 C21 C22 C17 -0.1(4)
C24 N5 C23 O3 3.4(3)
C25 N5 C23 O3 174.4(2)

loop_
_cod_related_entry_id
_cod_related_entry_database
_cod_related_entry_code
1 ChemSpider 21128268
